data_7045170
loop_
_publ_author_name
'Yan, Yang-Tian'
'Zhang, Wen-Yan'
'Zhang, Fang'
'Cao, Feng'
'Yang, Rui-Feng'
'Wang, Yao-Yu'
'Hou, Lei'

_publ_section_title
;
 Four new metal-organic frameworks based on diverse secondary building
 units: sensing and magnetic properties.
;
_journal_issue 5
_journal_name_full 'Dalton transactions (Cambridge, England : 2003)'
_journal_page_first 1682
_journal_page_last 1692
_journal_paper_doi 10.1039/c7dt04696k
_journal_volume 47
_journal_year 2018
_chemical_formula_moiety 'C46 H42 Mn5 O32, 6(H2 O)'
_chemical_formula_sum 'C46 H54 Mn5 O38'
_chemical_formula_weight 1489.59
_space_group_crystal_system monoclinic
_space_group_IT_number 14
_space_group_name_Hall '-P 2ybc'
_space_group_name_H-M_alt 'P 1 21/c 1'
_symmetry_space_group_name_Hall '-P 2ybc'
_symmetry_space_group_name_H-M 'P 1 21/c 1'
_atom_sites_solution_hydrogens mixed
_audit_creation_date 2017-04-16
_audit_creation_method
;
Olex2 1.2-beta
(compiled 2017.03.28 svn.r3405 for OlexSys, GUI svn.r5335)
;
_cell_angle_alpha 90
_cell_angle_beta 95.535(8)
_cell_angle_gamma 90
_cell_formula_units_Z 2
_cell_length_a 17.715(8)
_cell_length_b 21.652(10)
_cell_length_c 7.406(4)
_cell_measurement_reflns_used 2581
_cell_measurement_temperature 100
_cell_measurement_theta_max 23.797
_cell_measurement_theta_min 2.208
_cell_volume 2827(2)
_computing_cell_refinement 'SAINT v8.34A (Bruker, 2013)'
_computing_data_reduction 'SAINT v8.34A (Bruker, 2013)'
_computing_molecular_graphics 'Olex2 (Dolomanov et al., 2009)'
_computing_publication_material 'Olex2 (Dolomanov et al., 2009)'
_computing_structure_refinement 'ShelXL (Sheldrick, 2015)'
_computing_structure_solution 'SHELXS-97 (Sheldrick, 2008)'
_diffrn_ambient_temperature 100
_diffrn_measured_fraction_theta_full 0.990
_diffrn_measured_fraction_theta_max 0.990
_diffrn_measurement_device_type 'Bruker P4'
_diffrn_radiation_type MoK\a
_diffrn_radiation_wavelength 0.71073
_diffrn_reflns_av_R_equivalents 0.0464
_diffrn_reflns_av_unetI/netI 0.0581
_diffrn_reflns_Laue_measured_fraction_full 0.990
_diffrn_reflns_Laue_measured_fraction_max 0.990
_diffrn_reflns_limit_h_max 21
_diffrn_reflns_limit_h_min -15
_diffrn_reflns_limit_k_max 26
_diffrn_reflns_limit_k_min -26
_diffrn_reflns_limit_l_max 9
_diffrn_reflns_limit_l_min -9
_diffrn_reflns_number 15114
_diffrn_reflns_point_group_measured_fraction_full 0.990
_diffrn_reflns_point_group_measured_fraction_max 0.990
_diffrn_reflns_theta_full 25.242
_diffrn_reflns_theta_max 26.000
_diffrn_reflns_theta_min 1.489
_exptl_absorpt_coefficient_mu 1.195
_exptl_absorpt_correction_type none
_exptl_crystal_colour colourless
_exptl_crystal_colour_primary colourless
_exptl_crystal_density_diffrn 1.750
_exptl_crystal_density_method 'not measured'
_exptl_crystal_description block
_exptl_crystal_F_000 1518
_refine_diff_density_max 1.040
_refine_diff_density_min -0.438
_refine_diff_density_rms 0.086
_refine_ls_extinction_method none
_refine_ls_goodness_of_fit_ref 1.028
_refine_ls_hydrogen_treatment constr
_refine_ls_matrix_type full
_refine_ls_number_parameters 432
_refine_ls_number_reflns 5497
_refine_ls_number_restraints 24
_refine_ls_restrained_S_all 1.035
_refine_ls_R_factor_all 0.0661
_refine_ls_R_factor_gt 0.0452
_refine_ls_shift/su_max 0.001
_refine_ls_shift/su_mean 0.000
_refine_ls_structure_factor_coef Fsqd
_refine_ls_weighting_details 'w=1/[\s^2^(Fo^2^)+(0.0520P)^2^+2.3743P] where P=(Fo^2^+2Fc^2^)/3'
_refine_ls_weighting_scheme calc
_refine_ls_wR_factor_gt 0.1069
_refine_ls_wR_factor_ref 0.1203
_reflns_Friedel_coverage 0.000
_reflns_number_gt 4071
_reflns_number_total 5497
_reflns_threshold_expression 'I > 2\s(I)'
_cod_data_source_file c7dt04696k1.cif
_cod_data_source_block 4
_cod_depositor_comments 'Adding full bibliography for 7045167--7045170.cif.'
_cod_database_code 7045170
_shelx_shelxl_version_number 2014/7
_shelx_space_group_comment
;
The symmetry employed for this shelxl refinement is uniquely defined
by the following loop, which should always be used as a source of
symmetry information in preference to the above space-group names.
They are only intended as comments.
;
_olex2_refinement_description
;
1. Fixed Uiso
 At 1.2 times of:
  All C(H) groups
 At 1.5 times of:
  All O(H,H) groups
2. Uiso/Uaniso restraints and constraints
Uanis(O18A) \\sim Ueq: with sigma of 0.01 and sigma for terminal atoms of 0.02
Uanis(O18) \\sim Ueq, Uanis(O19A) \\sim Ueq, Uanis(O19) \\sim Ueq: with sigma
of 0.01 and sigma for terminal atoms of 0.02
3. Others
 Sof(O19A)=Sof(H19C)=Sof(H19D)=1-FVAR(1)
 Sof(O19)=Sof(H19A)=Sof(H19B)=FVAR(1)
 Sof(O8A)=Sof(O18A)=Sof(H18A)=Sof(H18B)=1-FVAR(2)
 Sof(O8)=Sof(O18)=Sof(H18C)=Sof(H18D)=FVAR(2)
4.a Riding coordinates:
 O7(H7A,H7B), O12(H12A,H12B), O13(H13A,H13B), O14(H14A,H14B), O15(H15A,H15B),
 O16(H16A,H16B), O18A(H18A,H18B), O17(H17A,H17B), O18(H18C,H18D), O19(H19A,
 H19B), O19A(H19C,H19D)
4.b Aromatic/amide H refined with riding coordinates:
 C3(H3), C5(H5), C6(H6), C9(H9), C11(H11), C13(H13), C15(H15), C16(H16),
 C18(H18)
;
_olex2_submission_special_instructions 'No special instructions were received'

loop_
_space_group_symop_operation_xyz
'x, y, z'
'-x, y+1/2, -z+1/2'
'-x, -y, -z'
'x, -y-1/2, z-1/2'

loop_
_atom_site_label
_atom_site_type_symbol
_atom_site_fract_x
_atom_site_fract_y
_atom_site_fract_z
_atom_site_U_iso_or_equiv
_atom_site_adp_type
_atom_site_occupancy
_atom_site_site_symmetry_order
_atom_site_calc_flag
_atom_site_refinement_flags_posn
_atom_site_refinement_flags_adp
_atom_site_refinement_flags_occupancy
_atom_site_disorder_assembly
_atom_site_disorder_group
Mn1 Mn 0.5000 0.5000 1.0000 0.01816(17) Uani 1 2 d S T P . .
Mn2 Mn 0.70988(3) 0.49611(2) 0.08878(7) 0.02265(15) Uani 1 1 d . . . . .
Mn3 Mn 0.10253(3) 0.16372(2) 0.87193(8) 0.02650(16) Uani 1 1 d . . . . .
O1 O 0.46063(14) 0.41667(11) 0.8700(4) 0.0332(6) Uani 1 1 d . . . . .
O2 O 0.33480(16) 0.41823(12) 0.8501(5) 0.0458(8) Uani 1 1 d . . . . .
O3 O 0.53253(14) 0.44180(13) 0.2345(4) 0.0387(7) Uani 1 1 d . . . . .
O4 O 0.65680(15) 0.45205(14) 0.2935(4) 0.0423(7) Uani 1 1 d . . . . .
O5 O 0.23955(15) 0.14214(12) 0.8265(4) 0.0386(7) Uani 1 1 d . . . . .
O6 O 0.18801(14) 0.23447(12) 0.8402(4) 0.0351(6) Uani 1 1 d . . . . .
O7 O 0.39052(13) 0.51778(11) 1.1357(3) 0.0270(6) Uani 1 1 d . . . . .
H7A H 0.3828 0.5003 1.2369 0.040 Uiso 1 1 d R . . . .
H7B H 0.3867 0.5550 1.1667 0.040 Uiso 1 1 d R . . . .
O8 O 0.8480(4) 0.4333(4) 0.8448(13) 0.0376(19) Uani 0.618(14) 1 d . . . A 1
O8A O 0.8236(10) 0.4369(7) 0.764(3) 0.066(5) Uani 0.382(14) 1 d . . . A 2
O9 O 1.02173(14) 0.24870(14) 0.8796(4) 0.0444(8) Uani 1 1 d . . . . .
O10 O 0.97305(15) 0.15597(13) 0.8796(5) 0.0480(8) Uani 1 1 d . . . . .
O11 O 0.74365(14) 0.41097(12) 0.9711(4) 0.0338(6) Uani 1 1 d . . . . .
O12 O 0.8080(2) 0.5046(2) 0.3009(7) 0.1017(16) Uani 1 1 d . . . . .
H12A H 0.8114 0.4873 0.4040 0.153 Uiso 1 1 d R . . . .
H12B H 0.8500 0.4950 0.2677 0.153 Uiso 1 1 d R . . . .
O13 O 0.78850(16) 0.54565(13) -0.0729(5) 0.0528(9) Uani 1 1 d . . . . .
H13A H 0.8148 0.5185 -0.1198 0.079 Uiso 1 1 d R . . . .
H13B H 0.7875 0.5820 -0.1223 0.079 Uiso 1 1 d R . . . .
O14 O 0.08027(18) 0.15395(15) 0.5776(4) 0.0540(8) Uani 1 1 d . . . . .
H14A H 0.0564 0.1816 0.5166 0.081 Uiso 1 1 d R . . . .
H14B H 0.0789 0.1179 0.5234 0.081 Uiso 1 1 d R . . . .
O15 O 0.1326(2) 0.16085(17) 1.1656(4) 0.0661(10) Uani 1 1 d . . . . .
H15A H 0.1627 0.1893 1.2123 0.099 Uiso 1 1 d R . . . .
H15B H 0.0947 0.1674 1.2328 0.099 Uiso 1 1 d R . . . .
O16 O 0.0970(2) 0.06299(15) 0.8851(6) 0.0773(12) Uani 1 1 d . . . . .
H16A H 0.0535 0.0507 0.8385 0.116 Uiso 1 1 d R . . . .
H16B H 0.0996 0.0484 0.9890 0.116 Uiso 1 1 d R . . . .
O18A O 0.9595(11) 0.4415(6) 0.634(3) 0.128(8) Uani 0.382(14) 1 d . U . A 2
H18A H 0.9671 0.4084 0.5802 0.192 Uiso 0.382(14) 1 d R . . A 2
H18B H 0.9242 0.4369 0.6960 0.192 Uiso 0.382(14) 1 d R . . A 2
C1 C 0.39776(19) 0.39207(15) 0.8351(5) 0.0215(7) Uani 1 1 d . . . . .
C2 C 0.39315(17) 0.32480(14) 0.7814(4) 0.0168(7) Uani 1 1 d . . . . .
C3 C 0.32614(18) 0.29424(15) 0.8076(4) 0.0197(7) Uani 1 1 d . . . . .
H3 H 0.2842 0.3175 0.8409 0.024 Uiso 1 1 calc R . . . .
C4 C 0.31855(18) 0.23095(15) 0.7870(4) 0.0198(7) Uani 1 1 d . . . . .
C5 C 0.38011(18) 0.19661(16) 0.7381(5) 0.0215(7) Uani 1 1 d . . . . .
H5 H 0.3764 0.1530 0.7268 0.026 Uiso 1 1 calc R . . . .
C6 C 0.44693(18) 0.22667(15) 0.7060(4) 0.0187(7) Uani 1 1 d . . . . .
H6 H 0.4881 0.2031 0.6697 0.022 Uiso 1 1 calc R . . . .
C7 C 0.45499(17) 0.29078(14) 0.7258(4) 0.0160(7) Uani 1 1 d . . . . .
C8 C 0.52755(17) 0.31898(15) 0.6766(4) 0.0169(7) Uani 1 1 d . . . . .
C9 C 0.59739(18) 0.29561(15) 0.7525(5) 0.0202(7) Uani 1 1 d . . . . .
H9 H 0.5983 0.2639 0.8413 0.024 Uiso 1 1 calc R . . . .
C10 C 0.66598(18) 0.31853(15) 0.6989(4) 0.0185(7) Uani 1 1 d . . . . .
C11 C 0.66332(18) 0.36353(15) 0.5632(4) 0.0191(7) Uani 1 1 d . . . . .
H11 H 0.7093 0.3792 0.5253 0.023 Uiso 1 1 calc R . . . .
C12 C 0.59392(18) 0.38586(15) 0.4821(4) 0.0175(7) Uani 1 1 d . . . . .
C13 C 0.52626(18) 0.36421(15) 0.5415(4) 0.0174(7) Uani 1 1 d . . . . .
H13 H 0.4791 0.3803 0.4900 0.021 Uiso 1 1 calc R . . . .
C14 C 0.74075(18) 0.29207(15) 0.7674(4) 0.0196(7) Uani 1 1 d . . . . .
C15 C 0.75231(19) 0.22844(16) 0.7547(5) 0.0236(8) Uani 1 1 d . . . . .
H15 H 0.7106 0.2023 0.7171 0.028 Uiso 1 1 calc R . . . .
C16 C 0.8240(2) 0.20271(17) 0.7962(5) 0.0268(8) Uani 1 1 d . . . . .
H16 H 0.8305 0.1592 0.7913 0.032 Uiso 1 1 calc R . . . .
C17 C 0.88588(18) 0.24050(17) 0.8447(5) 0.0247(8) Uani 1 1 d . . . . .
C18 C 0.87530(19) 0.30342(17) 0.8594(5) 0.0259(8) Uani 1 1 d . . . . .
H18 H 0.9178 0.3292 0.8924 0.031 Uiso 1 1 calc R . . . .
C19 C 0.80336(18) 0.32987(16) 0.8267(5) 0.0226(7) Uani 1 1 d . . . . .
C20 C 0.7946(2) 0.39698(17) 0.8723(6) 0.0333(9) Uani 1 1 d . . . . .
C21 C 0.9647(2) 0.21360(18) 0.8714(5) 0.0311(9) Uani 1 1 d . . . . .
C22 C 0.59337(19) 0.43012(15) 0.3233(5) 0.0221(7) Uani 1 1 d . . . . .
C23 C 0.2453(2) 0.20022(16) 0.8199(5) 0.0259(8) Uani 1 1 d . . . . .
O17 O 0.34845(19) 0.45163(15) 1.4178(4) 0.0566(9) Uani 1 1 d . . . . .
H17A H 0.3217 0.4197 1.4040 0.085 Uiso 1 1 d R . . . .
H17B H 0.3492 0.4726 1.5185 0.085 Uiso 1 1 d R . . . .
O18 O 0.8984(5) 0.4387(3) 0.5114(10) 0.073(3) Uani 0.618(14) 1 d . U . A 1
H18C H 0.8816 0.4395 0.6198 0.110 Uiso 0.618(14) 1 d R . . A 1
H18D H 0.9131 0.4036 0.4694 0.110 Uiso 0.618(14) 1 d R . . A 1
O19 O 0.9642(8) 0.5511(7) 0.130(2) 0.220(8) Uani 0.562(11) 1 d . U . B 1
H19A H 0.9752 0.5267 0.0489 0.330 Uiso 0.562(11) 1 d R . . B 1
H19B H 1.0070 0.5720 0.1484 0.330 Uiso 0.562(11) 1 d R . . B 1
O19A O 0.9364(6) 0.4547(5) 0.1718(17) 0.119(6) Uani 0.438(11) 1 d . U . B 2
H19C H 0.9246 0.4196 0.1260 0.178 Uiso 0.438(11) 1 d R . . B 2
H19D H 0.9697 0.4783 0.1301 0.178 Uiso 0.438(11) 1 d R . . B 2

loop_
_atom_site_aniso_label
_atom_site_aniso_U_11
_atom_site_aniso_U_22
_atom_site_aniso_U_33
_atom_site_aniso_U_23
_atom_site_aniso_U_13
_atom_site_aniso_U_12
Mn1 0.0177(4) 0.0154(4) 0.0205(4) 0.0018(3) -0.0026(3) -0.0022(3)
Mn2 0.0220(3) 0.0184(3) 0.0285(3) 0.0010(2) 0.0072(2) 0.0017(2)
Mn3 0.0161(3) 0.0220(3) 0.0418(4) 0.0001(2) 0.0046(2) 0.0011(2)
O1 0.0308(15) 0.0219(13) 0.0472(17) -0.0121(12) 0.0059(12) -0.0076(11)
O2 0.0334(16) 0.0210(14) 0.085(2) -0.0116(14) 0.0143(15) 0.0049(12)
O3 0.0338(16) 0.0428(17) 0.0377(16) 0.0239(13) -0.0056(13) 0.0007(12)
O4 0.0345(16) 0.0510(18) 0.0420(17) 0.0226(14) 0.0071(13) -0.0085(13)
O5 0.0320(15) 0.0242(14) 0.0607(19) -0.0020(13) 0.0096(13) -0.0090(11)
O6 0.0204(14) 0.0296(14) 0.0567(18) 0.0027(13) 0.0111(12) -0.0003(11)
O7 0.0306(14) 0.0257(13) 0.0251(14) -0.0018(11) 0.0050(11) 0.0019(10)
O8 0.019(4) 0.026(3) 0.069(6) -0.011(3) 0.009(3) -0.003(3)
O8A 0.056(11) 0.032(6) 0.119(16) -0.005(9) 0.049(9) -0.003(7)
O9 0.0158(14) 0.0491(18) 0.068(2) -0.0168(16) 0.0030(13) 0.0043(12)
O10 0.0268(16) 0.0362(17) 0.081(2) 0.0038(15) 0.0035(15) 0.0142(12)
O11 0.0325(15) 0.0263(14) 0.0439(17) -0.0053(12) 0.0097(12) 0.0070(11)
O12 0.069(3) 0.130(4) 0.097(4) -0.032(3) -0.041(2) -0.008(3)
O13 0.052(2) 0.0313(17) 0.081(2) 0.0109(16) 0.0383(17) 0.0056(14)
O14 0.065(2) 0.050(2) 0.0467(19) 0.0004(15) 0.0027(16) 0.0083(16)
O15 0.086(3) 0.073(3) 0.0406(19) -0.0025(17) 0.0092(18) -0.035(2)
O16 0.083(3) 0.0286(18) 0.124(4) 0.014(2) 0.029(2) 0.0060(17)
O18A 0.140(15) 0.104(10) 0.158(15) 0.009(9) 0.108(13) 0.029(8)
C1 0.0248(19) 0.0183(17) 0.0219(18) 0.0007(14) 0.0052(14) -0.0003(14)
C2 0.0157(16) 0.0170(16) 0.0174(17) 0.0019(13) -0.0003(12) 0.0007(13)
C3 0.0146(17) 0.0220(18) 0.0225(18) -0.0012(14) 0.0021(13) 0.0015(13)
C4 0.0164(17) 0.0210(17) 0.0216(18) -0.0003(14) 0.0000(13) -0.0025(13)
C5 0.0207(18) 0.0172(17) 0.0265(19) -0.0009(14) 0.0012(14) -0.0010(13)
C6 0.0173(17) 0.0198(17) 0.0193(17) 0.0008(13) 0.0035(13) 0.0038(13)
C7 0.0141(16) 0.0187(17) 0.0145(16) 0.0020(13) -0.0021(12) -0.0008(12)
C8 0.0142(16) 0.0214(17) 0.0152(16) -0.0008(13) 0.0020(12) -0.0010(13)
C9 0.0186(17) 0.0201(17) 0.0221(18) 0.0056(14) 0.0022(13) 0.0005(13)
C10 0.0159(16) 0.0178(17) 0.0216(18) 0.0016(13) 0.0012(13) 0.0017(13)
C11 0.0175(17) 0.0194(17) 0.0212(18) 0.0015(14) 0.0056(13) -0.0016(13)
C12 0.0208(17) 0.0182(16) 0.0135(16) 0.0025(13) 0.0015(13) 0.0018(13)
C13 0.0166(16) 0.0169(16) 0.0178(17) -0.0002(13) -0.0035(12) 0.0017(13)
C14 0.0169(17) 0.0239(18) 0.0182(17) 0.0039(14) 0.0032(13) 0.0034(13)
C15 0.0184(18) 0.0216(18) 0.031(2) 0.0000(15) 0.0004(14) -0.0008(14)
C16 0.0246(19) 0.0229(18) 0.033(2) 0.0026(15) 0.0036(15) 0.0060(15)
C17 0.0174(18) 0.031(2) 0.0257(19) -0.0016(15) 0.0008(14) 0.0061(14)
C18 0.0166(18) 0.029(2) 0.032(2) -0.0065(16) 0.0038(15) 0.0024(14)
C19 0.0157(17) 0.0238(18) 0.0282(19) -0.0023(15) 0.0019(14) 0.0021(14)
C20 0.024(2) 0.023(2) 0.054(3) -0.0030(18) 0.0070(18) 0.0023(15)
C21 0.021(2) 0.036(2) 0.035(2) -0.0051(17) 0.0014(16) 0.0081(16)
C22 0.029(2) 0.0164(17) 0.0207(18) 0.0011(13) 0.0037(15) 0.0020(14)
C23 0.0241(19) 0.0238(19) 0.029(2) -0.0022(15) 0.0016(15) -0.0046(15)
O17 0.084(2) 0.049(2) 0.0396(18) -0.0107(15) 0.0184(17) -0.0232(17)
O18 0.098(6) 0.049(4) 0.074(5) -0.010(3) 0.016(4) 0.005(3)
O19 0.215(13) 0.183(12) 0.252(15) 0.099(11) -0.030(11) 0.072(10)
O19A 0.103(8) 0.087(8) 0.152(11) -0.013(7) -0.064(7) 0.029(6)

loop_
_atom_type_symbol
_atom_type_description
_atom_type_scat_dispersion_real
_atom_type_scat_dispersion_imag
_atom_type_scat_source
C C 0.0033 0.0016 'International Tables Vol C Tables 4.2.6.8 and 6.1.1.4'
H H 0.0000 0.0000 'International Tables Vol C Tables 4.2.6.8 and 6.1.1.4'
Mn Mn 0.3368 0.7283 'International Tables Vol C Tables 4.2.6.8 and 6.1.1.4'
O O 0.0106 0.0060 'International Tables Vol C Tables 4.2.6.8 and 6.1.1.4'

loop_
_geom_angle_atom_site_label_1
_geom_angle_atom_site_label_2
_geom_angle_atom_site_label_3
_geom_angle
_geom_angle_site_symmetry_1
_geom_angle_site_symmetry_3
O1 Mn1 O1 180.0 3_667 .
O1 Mn1 O3 94.58(11) . 3_666
O1 Mn1 O3 85.42(11) . 1_556
O1 Mn1 O3 85.42(11) 3_667 3_666
O1 Mn1 O3 94.58(11) 3_667 1_556
O1 Mn1 O7 85.06(9) 3_667 .
O1 Mn1 O7 94.94(9) 3_667 3_667
O1 Mn1 O7 94.94(9) . .
O1 Mn1 O7 85.06(9) . 3_667
O3 Mn1 O3 180.00(12) 3_666 1_556
O3 Mn1 O7 94.71(10) 3_666 .
O3 Mn1 O7 85.29(10) 1_556 .
O3 Mn1 O7 85.29(10) 3_666 3_667
O3 Mn1 O7 94.71(10) 1_556 3_667
O7 Mn1 O7 180.0 . 3_667
O2 Mn2 O4 92.39(13) 3_666 .
O2 Mn2 O7 89.44(11) 3_666 3_666
O2 Mn2 O11 168.09(12) 3_666 1_554
O2 Mn2 O12 93.43(16) 3_666 .
O2 Mn2 O13 87.60(12) 3_666 .
O4 Mn2 O7 95.32(11) . 3_666
O4 Mn2 O11 93.72(12) . 1_554
O4 Mn2 O12 84.35(17) . .
O4 Mn2 O13 165.82(12) . .
O11 Mn2 O7 79.83(10) 1_554 3_666
O11 Mn2 O12 97.33(15) 1_554 .
O11 Mn2 O13 88.96(11) 1_554 .
O12 Mn2 O7 177.12(14) . 3_666
O13 Mn2 O7 98.86(12) . 3_666
O13 Mn2 O12 81.49(17) . .
O6 Mn3 O5 55.25(9) . .
O6 Mn3 O9 83.27(11) . 1_455
O6 Mn3 O10 139.09(10) . 1_455
O6 Mn3 O14 91.19(12) . .
O6 Mn3 O15 91.25(12) . .
O6 Mn3 O16 137.70(12) . .
O9 Mn3 O5 138.43(10) 1_455 .
O10 Mn3 O5 163.87(10) 1_455 .
O10 Mn3 O9 56.17(10) 1_455 1_455
O14 Mn3 O5 86.14(11) . .
O14 Mn3 O9 92.77(12) . 1_455
O14 Mn3 O10 86.17(12) . 1_455
O14 Mn3 O15 171.95(14) . .
O15 Mn3 O5 88.96(12) . .
O15 Mn3 O9 95.13(13) . 1_455
O15 Mn3 O10 96.96(13) . 1_455
O16 Mn3 O5 82.47(11) . .
O16 Mn3 O9 139.03(12) . 1_455
O16 Mn3 O10 82.96(12) . 1_455
O16 Mn3 O14 86.75(15) . .
O16 Mn3 O15 86.28(15) . .
C1 O1 Mn1 135.0(2) . .
C1 O2 Mn2 140.7(2) . 3_666
C22 O3 Mn1 134.0(2) . 1_554
C22 O4 Mn2 140.4(2) . .
C23 O5 Mn3 84.4(2) . .
C23 O6 Mn3 99.9(2) . .
Mn1 O7 Mn2 106.49(10) . 3_666
C21 O9 Mn3 90.8(2) . 1_655
C21 O10 Mn3 92.3(2) . 1_655
C20 O11 Mn2 133.5(2) . 1_556
O1 C1 O2 124.8(3) . .
O1 C1 C2 119.6(3) . .
O2 C1 C2 115.4(3) . .
C3 C2 C1 116.6(3) . .
C3 C2 C7 119.3(3) . .
C7 C2 C1 123.8(3) . .
C4 C3 C2 122.1(3) . .
C3 C4 C5 119.1(3) . .
C3 C4 C23 119.9(3) . .
C5 C4 C23 121.1(3) . .
C6 C5 C4 119.6(3) . .
C5 C6 C7 121.7(3) . .
C2 C7 C8 124.4(3) . .
C6 C7 C2 118.2(3) . .
C6 C7 C8 117.3(3) . .
C9 C8 C7 120.0(3) . .
C13 C8 C7 120.2(3) . .
C13 C8 C9 119.5(3) . .
C8 C9 C10 120.9(3) . .
C9 C10 C14 122.3(3) . .
C11 C10 C9 118.6(3) . .
C11 C10 C14 118.8(3) . .
C10 C11 C12 121.1(3) . .
C11 C12 C22 119.4(3) . .
C13 C12 C11 119.5(3) . .
C13 C12 C22 121.0(3) . .
C12 C13 C8 120.3(3) . .
C15 C14 C10 119.2(3) . .
C15 C14 C19 118.4(3) . .
C19 C14 C10 122.0(3) . .
C16 C15 C14 121.0(3) . .
C17 C16 C15 120.1(3) . .
C16 C17 C21 120.3(3) . .
C18 C17 C16 119.5(3) . .
C18 C17 C21 120.1(3) . .
C17 C18 C19 121.3(3) . .
C14 C19 C20 122.3(3) . .
C18 C19 C14 119.5(3) . .
C18 C19 C20 118.0(3) . .
O8 C20 C19 118.1(5) . .
O8A C20 C19 116.3(8) . .
O11 C20 O8 122.5(5) . .
O11 C20 O8A 122.8(8) . .
O11 C20 C19 117.4(3) . .
O9 C21 C17 120.1(3) . .
O10 C21 O9 120.3(3) . .
O10 C21 C17 119.5(3) . .
O3 C22 O4 125.3(3) . .
O3 C22 C12 118.9(3) . .
O4 C22 C12 115.8(3) . .
O5 C23 O6 120.4(3) . .
O5 C23 C4 121.5(3) . .
O6 C23 C4 118.1(3) . .

loop_
_geom_bond_atom_site_label_1
_geom_bond_atom_site_label_2
_geom_bond_distance
_geom_bond_site_symmetry_2
Mn1 O1 2.130(2) 3_667
Mn1 O1 2.131(2) .
Mn1 O3 2.178(3) 1_556
Mn1 O3 2.178(3) 3_666
Mn1 O7 2.301(2) 3_667
Mn1 O7 2.301(2) .
Mn2 O2 2.083(3) 3_666
Mn2 O4 2.090(3) .
Mn2 O7 2.334(3) 3_666
Mn2 O11 2.149(3) 1_554
Mn2 O12 2.236(4) .
Mn2 O13 2.201(3) .
Mn3 O5 2.526(3) .
Mn3 O6 2.183(3) .
Mn3 O9 2.335(3) 1_455
Mn3 O10 2.306(3) 1_455
Mn3 O14 2.187(3) .
Mn3 O15 2.190(3) .
Mn3 O16 2.186(3) .
O1 C1 1.239(4) .
O2 Mn2 2.083(3) 3_666
O2 C1 1.265(4) .
O3 Mn1 2.178(3) 1_554
O3 C22 1.234(4) .
O4 C22 1.259(4) .
O5 C23 1.263(4) .
O6 C23 1.277(4) .
O7 Mn2 2.334(3) 3_666
O8 C20 1.260(10) .
O8A C20 1.317(18) .
O9 Mn3 2.335(3) 1_655
O9 C21 1.261(5) .
O10 Mn3 2.306(3) 1_655
O10 C21 1.257(5) .
O11 Mn2 2.149(3) 1_556
O11 C20 1.253(4) .
C1 C2 1.510(4) .
C2 C3 1.389(4) .
C2 C7 1.414(4) .
C3 C4 1.384(5) .
C4 C5 1.396(5) .
C4 C23 1.499(5) .
C5 C6 1.391(5) .
C6 C7 1.402(4) .
C7 C8 1.499(4) .
C8 C9 1.403(4) .
C8 C13 1.399(4) .
C9 C10 1.405(4) .
C10 C11 1.397(5) .
C10 C14 1.487(4) .
C11 C12 1.401(4) .
C12 C13 1.397(4) .
C12 C22 1.516(4) .
C14 C15 1.397(5) .
C14 C19 1.414(5) .
C15 C16 1.393(5) .
C16 C17 1.388(5) .
C17 C18 1.381(5) .
C17 C21 1.508(5) .
C18 C19 1.397(5) .
C19 C20 1.503(5) .

loop_
_geom_hbond_atom_site_label_D
_geom_hbond_atom_site_label_H
_geom_hbond_atom_site_label_A
_geom_hbond_distance_DH
_geom_hbond_distance_HA
_geom_hbond_distance_DA
_geom_hbond_angle_DHA
_geom_hbond_site_symmetry_A
O7 H7A O17 0.86 1.85 2.697(4) 165.7 .
O12 H12A O18 0.85 1.97 2.559(9) 125.8 .
O12 H12B O19 0.83 2.65 3.309(17) 137.4 .
O12 H12B O19A 0.83 1.95 2.770(13) 166.8 .
O13 H13A O8 0.85 1.96 2.743(10) 153.2 1_554
O13 H13A O8A 0.85 1.98 2.744(17) 150.4 1_554
O13 H13B O5 0.87 2.02 2.821(4) 153.5 2_655
O14 H14A O9 0.84 1.89 2.716(4) 168.7 4_465
O14 H14B O19 0.88 1.95 2.777(12) 156.8 2_645
O15 H15A O6 0.86 1.93 2.743(4) 155.4 4_566
O15 H15B O9 0.89 2.54 3.287(5) 143.3 4_466
O15 H15B O14 0.89 2.61 3.277(5) 133.2 1_556
O16 H16A O18A 0.86 2.39 2.814(14) 111.4 2_646
O16 H16A O19A 0.86 2.31 3.141(10) 163.2 4_466
O16 H16B O12 0.83 2.35 3.013(6) 137.9 2_646
O16 H16B O18 0.83 2.37 2.797(7) 112.3 2_646
O18A H18A O10 0.84 2.05 2.855(17) 161.9 4_565
O18A H18B O8A 0.82 1.90 2.68(2) 159.9 .
O17 H17A O5 0.84 2.02 2.837(4) 164.5 4_566
O17 H17B O4 0.87 2.15 2.995(5) 161.7 3_667
O18 H18C O8 0.88 1.83 2.709(13) 174.6 .
O18 H18D O10 0.87 1.84 2.674(7) 161.1 4_565
O19 H19A O19 0.84 2.45 3.27(3) 164.8 3_765
O19 H19B O8 0.88 2.57 3.331(17) 145.4 3_766

loop_
_geom_torsion_atom_site_label_1
_geom_torsion_atom_site_label_2
_geom_torsion_atom_site_label_3
_geom_torsion_atom_site_label_4
_geom_torsion
_geom_torsion_site_symmetry_1
Mn1 O1 C1 O2 11.1(6) .
Mn1 O1 C1 C2 -164.9(2) .
Mn1 O3 C22 O4 0.1(6) 1_554
Mn1 O3 C22 C12 -179.8(2) 1_554
Mn2 O2 C1 O1 4.7(7) 3_666
Mn2 O2 C1 C2 -179.2(3) 3_666
Mn2 O4 C22 O3 -17.7(6) .
Mn2 O4 C22 C12 162.2(3) .
Mn2 O11 C20 O8 12.4(8) 1_556
Mn2 O11 C20 O8A -25.5(13) 1_556
Mn2 O11 C20 C19 176.2(2) 1_556
Mn3 O5 C23 O6 1.3(3) .
Mn3 O5 C23 C4 -178.3(3) .
Mn3 O6 C23 O5 -1.5(4) .
Mn3 O6 C23 C4 178.1(3) .
Mn3 O9 C21 O10 6.2(4) 1_655
Mn3 O9 C21 C17 -171.5(3) 1_655
Mn3 O10 C21 O9 -6.3(4) 1_655
Mn3 O10 C21 C17 171.4(3) 1_655
O1 C1 C2 C3 157.3(3) .
O1 C1 C2 C7 -15.7(5) .
O2 C1 C2 C3 -19.0(4) .
O2 C1 C2 C7 168.0(3) .
C1 C2 C3 C4 -171.2(3) .
C1 C2 C7 C6 170.5(3) .
C1 C2 C7 C8 -13.0(5) .
C2 C3 C4 C5 0.0(5) .
C2 C3 C4 C23 179.1(3) .
C2 C7 C8 C9 130.8(3) .
C2 C7 C8 C13 -55.8(4) .
C3 C2 C7 C6 -2.4(5) .
C3 C2 C7 C8 174.2(3) .
C3 C4 C5 C6 -1.9(5) .
C3 C4 C23 O5 -170.3(3) .
C3 C4 C23 O6 10.2(5) .
C4 C5 C6 C7 1.6(5) .
C5 C4 C23 O5 8.8(5) .
C5 C4 C23 O6 -170.8(3) .
C5 C6 C7 C2 0.5(5) .
C5 C6 C7 C8 -176.3(3) .
C6 C7 C8 C9 -52.6(4) .
C6 C7 C8 C13 120.8(3) .
C7 C2 C3 C4 2.2(5) .
C7 C8 C9 C10 175.6(3) .
C7 C8 C13 C12 -173.2(3) .
C8 C9 C10 C11 -2.4(5) .
C8 C9 C10 C14 -175.9(3) .
C9 C8 C13 C12 0.2(5) .
C9 C10 C11 C12 0.3(5) .
C9 C10 C14 C15 52.1(5) .
C9 C10 C14 C19 -135.1(4) .
C10 C11 C12 C13 2.0(5) .
C10 C11 C12 C22 -174.2(3) .
C10 C14 C15 C16 172.0(3) .
C10 C14 C19 C18 -168.8(3) .
C10 C14 C19 C20 16.8(5) .
C11 C10 C14 C15 -121.4(4) .
C11 C10 C14 C19 51.4(5) .
C11 C12 C13 C8 -2.2(5) .
C11 C12 C22 O3 168.5(3) .
C11 C12 C22 O4 -11.4(5) .
C13 C8 C9 C10 2.2(5) .
C13 C12 C22 O3 -7.7(5) .
C13 C12 C22 O4 172.5(3) .
C14 C10 C11 C12 174.1(3) .
C14 C15 C16 C17 -2.4(5) .
C14 C19 C20 O8 -148.7(6) .
C14 C19 C20 O8A -112.8(11) .
C14 C19 C20 O11 46.8(5) .
C15 C14 C19 C18 4.0(5) .
C15 C14 C19 C20 -170.3(3) .
C15 C16 C17 C18 2.9(5) .
C15 C16 C17 C21 -173.8(3) .
C16 C17 C18 C19 0.1(6) .
C16 C17 C21 O9 165.9(4) .
C16 C17 C21 O10 -11.8(6) .
C17 C18 C19 C14 -3.6(5) .
C17 C18 C19 C20 171.0(3) .
C18 C17 C21 O9 -10.9(6) .
C18 C17 C21 O10 171.4(4) .
C18 C19 C20 O8 36.9(7) .
C18 C19 C20 O8A 72.7(11) .
C18 C19 C20 O11 -127.6(4) .
C19 C14 C15 C16 -1.1(5) .
C21 C17 C18 C19 176.9(3) .
C22 C12 C13 C8 173.9(3) .
C23 C4 C5 C6 179.1(3) .
